data_7117341
loop_
_publ_author_name
'Elena L. Harty'
'Alex R. Ha'
'Mark R. Warren'
'Amber L. Thompson'
'David R. Allan'
'Andrew L. Goodwin'
'Nicholas P. Funnell'

_publ_section_title
;
 Reversible piezochromism in a molecular wine-rack
;
_journal_name_full Chem.Commun.
_journal_page_first 10608
_journal_paper_doi 10.1039/C5cc02916C
_journal_volume 51
_journal_year 2015
_chemical_absolute_configuration .
_chemical_compound_source 'TCI Chemicals'
_chemical_formula_moiety 'C12 H9 N3 O2 S1'
_chemical_formula_sum 'C12 H9 N3 O2 S'
_chemical_formula_weight 259.29
_chemical_name_common ROY
_chemical_name_systematic 5-methyl-2-((2-nitrophenyl)amino)-3-thiophenecarbonitrile
_space_group_IT_number 14
_symmetry_cell_setting monoclinic
_symmetry_space_group_name_Hall '-P 2yn'
_symmetry_space_group_name_H-M 'P 1 21/n 1'
_atom_sites_solution_hydrogens geom
_atom_sites_solution_primary direct
_audit_creation_date 14-12-17
_audit_creation_method CRYSTALS_ver_14.40
_audit_update_record
;
2015-04-07 deposited with the CCDC.
2015-05-20 downloaded from the CCDC.
;
_cell_angle_alpha 90
_cell_angle_beta 89.76(3)
_cell_angle_gamma 90
_cell_formula_units_Z 4
_cell_length_a 8.0755(16)
_cell_length_b 14.874(3)
_cell_length_c 8.4734(17)
_cell_measurement_reflns_used 855
_cell_measurement_temperature 293
_cell_measurement_theta_max 23
_cell_measurement_theta_min 3
_cell_volume 1017.8(4)
_computing_cell_refinement 'CrysAlis, (Oxford Diffraction, 2002)'
_computing_data_collection 'SuperNova, (Oxford Diffraction, 2010)'
_computing_data_reduction 'CrysAlis, (Oxford Diffraction, 2002)'
_computing_publication_material 'CRYSTALS (Betteridge et al., 2003)'
_computing_structure_refinement 'CRYSTALS (Betteridge et al., 2003)'
_computing_structure_solution 'User-defined model'
_diffrn_ambient_pressure 1.89
_diffrn_ambient_temperature 293
_diffrn_measured_fraction_theta_full 0.588
_diffrn_measured_fraction_theta_max 0.547
_diffrn_measurement_device Area
_diffrn_measurement_device_type 'Oxford Diffraction SuperNova'
_diffrn_measurement_method \w/2\q
_diffrn_radiation_monochromator graphite
_diffrn_radiation_type 'Mo K\a'
_diffrn_radiation_wavelength 0.71073
_diffrn_reflns_av_R_equivalents 0.136
_diffrn_reflns_limit_h_max 8
_diffrn_reflns_limit_h_min -8
_diffrn_reflns_limit_k_max 16
_diffrn_reflns_limit_k_min -16
_diffrn_reflns_limit_l_max 8
_diffrn_reflns_limit_l_min -8
_diffrn_reflns_number 5263
_diffrn_reflns_theta_full 18.559
_diffrn_reflns_theta_max 24.745
_diffrn_reflns_theta_min 2.767
_diffrn_standards_interval_count .
_diffrn_standards_interval_time .
_diffrn_standards_number 0
_exptl_absorpt_coefficient_mu 0.314
_exptl_absorpt_correction_T_max 0.98
_exptl_absorpt_correction_T_min 0.78
_exptl_absorpt_correction_type multi-scan
_exptl_absorpt_process_details 'CrysAlis, (Oxford Diffraction, 2002)'
_exptl_crystal_colour orange
_exptl_crystal_density_diffrn 1.692
_exptl_crystal_density_method 'not measured'
_exptl_crystal_description block
_exptl_crystal_F_000 536
_exptl_crystal_recrystallization_method 'Re-crystallisation from solvent: Dichloromethane'
_exptl_crystal_size_max 0.153
_exptl_crystal_size_mid 0.090
_exptl_crystal_size_min 0.050
_refine_diff_density_max 1.18
_refine_diff_density_min -0.99
_refine_ls_extinction_method None
_refine_ls_goodness_of_fit_ref 0.9791
_refine_ls_hydrogen_treatment constr
_refine_ls_matrix_type full
_refine_ls_number_parameters 78
_refine_ls_number_reflns 943
_refine_ls_number_restraints 64
_refine_ls_R_factor_all 0.1551
_refine_ls_R_factor_gt 0.0950
_refine_ls_shift/su_max 0.0000573
_refine_ls_shift/su_mean 0.0000100
_refine_ls_structure_factor_coef Fsqd
_refine_ls_weighting_details
;
 Method= Modified Sheldrick 
 w=1/[\s^2^(F^2^) + ( 0.01P)^2^ +15.54P] 
 ,where P=(max(Fo^2^,0) + 2Fc^2^)/3 
;
_refine_ls_weighting_scheme calc
_refine_ls_wR_factor_all 0.2193
_refine_ls_wR_factor_gt 0.1810
_refine_ls_wR_factor_ref 0.2159
_reflns_limit_h_max 8
_reflns_limit_h_min -8
_reflns_limit_k_max 16
_reflns_limit_k_min 0
_reflns_limit_l_max 8
_reflns_limit_l_min 0
_reflns_number_gt 563
_reflns_number_total 951
_reflns_threshold_expression I>2.0\s(I)
_oxford_diffrn_Wilson_B_factor 0.00
_oxford_diffrn_Wilson_scale 0.00
_oxford_refine_ls_r_factor_ref 0.1545
_oxford_refine_ls_scale 0.2484(7)
_oxford_reflns_number_all 945
_oxford_reflns_threshold_expression_ref I>-3.0\s(I)
_oxford_structure_analysis_title 'ROY_Y-form, 1.89 GPa'
_cod_data_source_file c5cc02916c3.cif
_cod_data_source_block ROY_Y_1.89_GPa
_cod_original_cell_volume 1017.7(4)
_cod_original_sg_symbol_H-M 'P 1 21/n 1 '
_cod_original_formula_sum 'C12 H9 N3 O2 S1'
_cod_database_code 7117341

loop_
_symmetry_equiv_pos_as_xyz
x,y,z
-x,-y,-z
-x+1/2,y+1/2,-z+1/2
x+1/2,-y+1/2,z+1/2

loop_
_atom_site_label
_atom_site_type_symbol
_atom_site_fract_x
_atom_site_fract_y
_atom_site_fract_z
_atom_site_U_iso_or_equiv
_atom_site_occupancy
_atom_site_adp_type
_atom_site_refinement_flags_posn
_atom_site_refinement_flags_adp
_atom_site_refinement_flags_occupancy
_atom_site_disorder_assembly
_atom_site_disorder_group
_atom_site_attached_hydrogens
S1 S 0.8141(4) 0.38368(19) 0.1110(4) 0.0226 1.0000 Uani D U . . . .
C2 C 1.0128(13) 0.3449(7) 0.0808(13) 0.0207(13) 1.0000 Uiso D U . . . .
C3 C 1.0684(14) 0.2992(7) 0.2059(13) 0.0209(14) 1.0000 Uiso D U . . . .
C4 C 0.9502(13) 0.2967(7) 0.3322(13) 0.0210(13) 1.0000 Uiso D U . . . .
C5 C 0.8088(12) 0.3406(7) 0.2972(13) 0.0207(13) 1.0000 Uiso D U . . . .
C7 C 0.6549(14) 0.3954(7) 0.5292(14) 0.0255(13) 1.0000 Uiso D U . . . .
C8 C 0.7953(15) 0.4349(7) 0.5958(15) 0.0274(15) 1.0000 Uiso D U . . . .
C9 C 0.7877(16) 0.4837(7) 0.7306(15) 0.0301(16) 1.0000 Uiso D U . . . .
C10 C 0.6382(14) 0.4981(8) 0.8077(16) 0.0308(16) 1.0000 Uiso D U . . . .
C11 C 0.4992(15) 0.4602(7) 0.7489(15) 0.0292(15) 1.0000 Uiso D U . . . .
C12 C 0.5064(13) 0.4095(7) 0.6139(14) 0.0276(13) 1.0000 Uiso D U . . . .
C16 C 0.9726(15) 0.2536(7) 0.4807(14) 0.0234(16) 1.0000 Uiso D U . . . .
C18 C 1.0951(15) 0.3631(7) -0.0725(15) 0.0224(17) 1.0000 Uiso D U . . . .
N6 N 0.6620(12) 0.3501(5) 0.3883(12) 0.0232(13) 1.0000 Uiso D U . . . .
N13 N 0.3496(12) 0.3763(6) 0.5506(13) 0.0294(14) 1.0000 Uiso D U . . . .
N17 N 0.9813(12) 0.2184(6) 0.6015(13) 0.0265(18) 1.0000 Uiso D U . . . .
O14 O 0.2206(11) 0.4021(5) 0.6158(11) 0.0324(16) 1.0000 Uiso D U . . . .
O15 O 0.3473(11) 0.3230(5) 0.4406(11) 0.0313(16) 1.0000 Uiso D U . . . .
H31 H 1.1716 0.2717 0.2104 0.0261 1.0000 Uiso R . . . . .
H81 H 0.8966 0.4270 0.5465 0.0330 1.0000 Uiso R . . . . .
H91 H 0.8848 0.5083 0.7710 0.0341 1.0000 Uiso R . . . . .
H101 H 0.6335 0.5334 0.8982 0.0351 1.0000 Uiso R . . . . .
H111 H 0.3975 0.4682 0.8003 0.0342 1.0000 Uiso R . . . . .
H182 H 1.2054 0.3383 -0.0708 0.0320 1.0000 Uiso R . . . . .
H181 H 1.1007 0.4273 -0.0913 0.0319 1.0000 Uiso R . . . . .
H183 H 1.0319 0.3344 -0.1548 0.0320 1.0000 Uiso R . . . . .
H61 H 0.5728 0.3259 0.3533 0.0282 1.0000 Uiso R . . . . .

loop_
_atom_site_aniso_label
_atom_site_aniso_U_11
_atom_site_aniso_U_22
_atom_site_aniso_U_33
_atom_site_aniso_U_23
_atom_site_aniso_U_13
_atom_site_aniso_U_12
S1 0.0184(19) 0.0322(18) 0.017(2) 0.0021(13) -0.0033(18) 0.0012(12)

loop_
_atom_type_symbol
_atom_type_scat_dispersion_real
_atom_type_scat_dispersion_imag
_atom_type_scat_Cromer_Mann_a1
_atom_type_scat_Cromer_Mann_b1
_atom_type_scat_Cromer_Mann_a2
_atom_type_scat_Cromer_Mann_b2
_atom_type_scat_Cromer_Mann_a3
_atom_type_scat_Cromer_Mann_b3
_atom_type_scat_Cromer_Mann_a4
_atom_type_scat_Cromer_Mann_b4
_atom_type_scat_Cromer_Mann_c
_atom_type_scat_source
C 0.0033 0.0016 2.3100 20.8439 1.0200 10.2075 1.5886 0.5687 0.8650 51.6512 0.2156 'International Tables Vol C 4.2.6.8 and 6.1.1.4'
H 0.0000 0.0000 0.4930 10.5109 0.3229 26.1257 0.1402 3.1424 0.0408 57.7998 0.0030 'International Tables Vol C 4.2.6.8 and 6.1.1.4'
N 0.0061 0.0033 12.2126 0.0057 3.1322 9.8933 2.0125 28.9975 1.1663 0.5826 -11.5290 'International Tables Vol C 4.2.6.8 and 6.1.1.4'
O 0.0106 0.0060 3.0485 13.2771 2.2868 5.7011 1.5463 0.3239 0.8670 32.9089 0.2508 'International Tables Vol C 4.2.6.8 and 6.1.1.4'
S 0.1246 0.1234 6.9053 1.4679 5.2034 22.2151 1.4379 0.2536 1.5863 56.1720 0.8669 'International Tables Vol C 4.2.6.8 and 6.1.1.4'

loop_
_geom_angle_atom_site_label_1
_geom_angle_site_symmetry_1
_geom_angle_atom_site_label_2
_geom_angle_site_symmetry_2
_geom_angle_atom_site_label_3
_geom_angle_site_symmetry_3
_geom_angle
_geom_angle_publ_flag
C2 . S1 . C5 . 91.8(5) yes
S1 . C2 . C3 . 111.6(7) yes
S1 . C2 . C18 . 118.9(8) yes
C3 . C2 . C18 . 129.5(9) yes
C2 . C3 . C4 . 112.3(10) yes
C2 . C3 . H31 . 124.1 no
C4 . C3 . H31 . 123.6 no
C3 . C4 . C5 . 112.7(10) yes
C3 . C4 . C16 . 125.8(10) yes
C5 . C4 . C16 . 121.5(8) yes
S1 . C5 . C4 . 111.6(7) yes
S1 . C5 . N6 . 118.9(8) yes
C4 . C5 . N6 . 129.4(10) yes
C8 . C7 . C12 . 114.9(10) yes
C8 . C7 . N6 . 121.8(9) yes
C12 . C7 . N6 . 123.2(10) yes
C7 . C8 . C9 . 122.1(10) yes
C7 . C8 . H81 . 118.9 no
C9 . C8 . H81 . 119.0 no
C8 . C9 . C10 . 121.1(13) yes
C8 . C9 . H91 . 119.0 no
C10 . C9 . H91 . 119.9 no
C9 . C10 . C11 . 118.9(12) yes
C9 . C10 . H101 . 120.6 no
C11 . C10 . H101 . 120.5 no
C10 . C11 . C12 . 120.3(10) yes
C10 . C11 . H111 . 120.2 no
C12 . C11 . H111 . 119.5 no
C7 . C12 . C11 . 122.6(11) yes
C7 . C12 . N13 . 119.9(10) yes
C11 . C12 . N13 . 117.3(9) yes
C4 . C16 . N17 . 176.2(13) yes
C2 . C18 . H182 . 109.1 no
C2 . C18 . H181 . 110.2 no
H182 . C18 . H181 . 109.8 no
C2 . C18 . H183 . 108.3 no
H182 . C18 . H183 . 109.4 no
H181 . C18 . H183 . 109.9 no
C5 . N6 . C7 . 123.6(10) yes
C5 . N6 . H61 . 118.1 no
C7 . N6 . H61 . 118.3 no
C12 . N13 . O14 . 117.3(9) yes
C12 . N13 . O15 . 120.9(8) yes
O14 . N13 . O15 . 121.7(10) yes

loop_
_geom_bond_atom_site_label_1
_geom_bond_site_symmetry_1
_geom_bond_atom_site_label_2
_geom_bond_site_symmetry_2
_geom_bond_distance
_geom_bond_publ_flag
S1 . C2 . 1.723(9) yes
S1 . C5 . 1.703(10) yes
C2 . C3 . 1.339(14) yes
C2 . C18 . 1.482(11) yes
C3 . C4 . 1.432(11) yes
C3 . H31 . 0.929 no
C4 . C5 . 1.349(12) yes
C4 . C16 . 1.425(13) yes
C5 . N6 . 1.420(10) yes
C7 . C8 . 1.398(13) yes
C7 . C12 . 1.411(11) yes
C7 . N6 . 1.372(12) yes
C8 . C9 . 1.355(13) yes
C8 . H81 . 0.925 no
C9 . C10 . 1.387(11) yes
C9 . H91 . 0.932 no
C10 . C11 . 1.353(14) yes
C10 . H101 . 0.930 no
C11 . C12 . 1.371(13) yes
C11 . H111 . 0.936 no
C12 . N13 . 1.464(13) yes
C16 . N17 . 1.152(12) yes
C18 . H182 . 0.964 no
C18 . H181 . 0.968 no
C18 . H183 . 0.965 no
N6 . H61 . 0.859 no
N13 . O14 . 1.238(9) yes
N13 . O15 . 1.224(11) yes
